data_7031115
loop_
_publ_author_name
'Park, Ji Hae'
'Jang, Young Eun'
'Jeon, Jong Yeob'
'Go, Min Jeong'
'Lee, Junseong'
'Kim, Sung Kwan'
'Lee, Sang-Ick'
'Lee, Bun Yeoul'

_publ_section_title
;
 Preparation of ansa-metallocenes for production of poly(\a-olefin)
 lubricants.
;
_journal_issue 26
_journal_name_full 'Dalton transactions (Cambridge, England : 2003)'
_journal_page_first 10132
_journal_page_last 10138
_journal_paper_doi 10.1039/c4dt00997e
_journal_volume 43
_journal_year 2014
_chemical_formula_sum 'C28 H28 Cl2 Zr'
_chemical_formula_weight 526.62
_chemical_name_systematic
; 
 ? 
;
_space_group_IT_number 14
_symmetry_cell_setting monoclinic
_symmetry_space_group_name_Hall '-P 2ybc'
_symmetry_space_group_name_H-M 'P 1 21/c 1'
_atom_sites_solution_hydrogens geom
_atom_sites_solution_primary direct
_atom_sites_solution_secondary difmap
_audit_creation_method SHELXL-97
_cell_angle_alpha 90.00
_cell_angle_beta 99.145(3)
_cell_angle_gamma 90.00
_cell_formula_units_Z 4
_cell_length_a 8.4087(4)
_cell_length_b 15.1721(7)
_cell_length_c 18.6015(8)
_cell_measurement_reflns_used 2723
_cell_measurement_temperature 100(2)
_cell_measurement_theta_max 27.09
_cell_measurement_theta_min 2.45
_cell_volume 2342.97(19)
_computing_cell_refinement 'Bruker SAINT'
_computing_data_collection 'Bruker APEX2'
_computing_data_reduction 'Bruker SAINT'
_computing_molecular_graphics 'Bruker SHELXTL'
_computing_publication_material 'Bruker SHELXTL'
_computing_structure_refinement 'SHELXL-97 (Sheldrick, 2008)'
_computing_structure_solution 'SHELXS-97 (Sheldrick, 2008)'
_diffrn_ambient_temperature 100(2)
_diffrn_measured_fraction_theta_full 0.998
_diffrn_measured_fraction_theta_max 0.998
_diffrn_measurement_device_type 'Bruker APEX-II CCD'
_diffrn_measurement_method '\f and \w scans'
_diffrn_radiation_monochromator graphite
_diffrn_radiation_source 'fine-focus sealed tube'
_diffrn_radiation_type MoK\a
_diffrn_radiation_wavelength 0.71073
_diffrn_reflns_av_R_equivalents 0.0000
_diffrn_reflns_av_sigmaI/netI 0.0724
_diffrn_reflns_limit_h_max 9
_diffrn_reflns_limit_h_min -9
_diffrn_reflns_limit_k_max 17
_diffrn_reflns_limit_k_min 0
_diffrn_reflns_limit_l_max 22
_diffrn_reflns_limit_l_min 0
_diffrn_reflns_number 4108
_diffrn_reflns_theta_full 25.00
_diffrn_reflns_theta_max 25.00
_diffrn_reflns_theta_min 1.74
_exptl_absorpt_coefficient_mu 0.711
_exptl_absorpt_correction_T_max 0.9653
_exptl_absorpt_correction_T_min 0.9323
_exptl_absorpt_correction_type empirical
_exptl_absorpt_process_details SADABS
_exptl_crystal_density_diffrn 1.493
_exptl_crystal_density_method 'not measured'
_exptl_crystal_F_000 1080
_exptl_crystal_size_max 0.10
_exptl_crystal_size_mid 0.08
_exptl_crystal_size_min 0.05
_refine_diff_density_max 1.242
_refine_diff_density_min -1.146
_refine_diff_density_rms 0.179
_refine_ls_extinction_method none
_refine_ls_goodness_of_fit_ref 1.016
_refine_ls_hydrogen_treatment mixed
_refine_ls_matrix_type full
_refine_ls_number_parameters 284
_refine_ls_number_reflns 4108
_refine_ls_number_restraints 0
_refine_ls_restrained_S_all 1.016
_refine_ls_R_factor_all 0.1247
_refine_ls_R_factor_gt 0.0883
_refine_ls_shift/su_max 0.039
_refine_ls_shift/su_mean 0.001
_refine_ls_structure_factor_coef Fsqd
_refine_ls_weighting_details 'calc w=1/[\s^2^(Fo^2^)+(0.0489P)^2^+47.2193P] where P=(Fo^2^+2Fc^2^)/3'
_refine_ls_weighting_scheme calc
_refine_ls_wR_factor_gt 0.1967
_refine_ls_wR_factor_ref 0.2161
_reflns_number_gt 3042
_reflns_number_total 4108
_reflns_threshold_expression >2sigma(I)
_cod_data_source_file c4dt00997e2.cif
_cod_data_source_block compound4
_cod_depositor_comments 'Adding full bibliography for 7031115--7031116.cif.'
_cod_original_sg_symbol_H-M P21/c
_cod_database_code 7031115

loop_
_symmetry_equiv_pos_as_xyz
'x, y, z'
'-x, y+1/2, -z+1/2'
'-x, -y, -z'
'x, -y-1/2, z-1/2'

loop_
_atom_site_label
_atom_site_type_symbol
_atom_site_fract_x
_atom_site_fract_y
_atom_site_fract_z
_atom_site_U_iso_or_equiv
_atom_site_adp_type
_atom_site_occupancy
_atom_site_symmetry_multiplicity
_atom_site_calc_flag
_atom_site_refinement_flags
Zr1 Zr 0.21358(11) 0.70800(5) 0.99569(5) 0.0258(3) Uani 1 1 d .
Cl1 Cl 0.2895(3) 0.55324(14) 1.01263(14) 0.0357(6) Uani 1 1 d .
Cl2 Cl 0.2457(3) 0.75378(16) 1.12393(13) 0.0364(6) Uani 1 1 d .
C1 C -0.0121(11) 0.7467(6) 0.8973(5) 0.0249(19) Uani 1 1 d .
C2 C -0.0266(11) 0.6525(6) 0.9108(5) 0.028(2) Uani 1 1 d .
C3 C -0.0617(11) 0.6437(6) 0.9819(5) 0.026(2) Uani 1 1 d .
H3 H -0.0901 0.5872 1.0043 0.032 Uiso 1 1 calc R
C4 C -0.0804(13) 0.7278(6) 1.0106(5) 0.034(2) Uani 1 1 d .
H4 H -0.1207 0.7409 1.0572 0.041 Uiso 1 1 calc R
C5 C -0.0461(10) 0.7897(6) 0.9602(5) 0.0243(19) Uani 1 1 d .
C6 C -0.0206(13) 0.5778(6) 0.8587(5) 0.033(2) Uani 1 1 d .
H6A H -0.0096 0.5220 0.8855 0.050 Uiso 1 1 calc R
H6B H 0.0718 0.5856 0.8332 0.050 Uiso 1 1 calc R
H6C H -0.1201 0.5770 0.8232 0.050 Uiso 1 1 calc R
C7 C -0.0798(13) 0.8874(6) 0.9691(6) 0.037(2) Uani 1 1 d .
H7A H -0.1894 0.9010 0.9451 0.056 Uiso 1 1 calc R
H7B H -0.0024 0.9224 0.9470 0.056 Uiso 1 1 calc R
H7C H -0.0694 0.9017 1.0210 0.056 Uiso 1 1 calc R
C8 C 0.0286(11) 0.7816(5) 0.8264(5) 0.026(2) Uani 1 1 d .
H8 H 0.0560 0.7269 0.8010 0.032 Uiso 1 1 calc R
C9 C -0.1169(12) 0.8173(5) 0.7750(5) 0.028(2) Uani 1 1 d .
C10 C -0.2723(12) 0.8067(6) 0.7896(5) 0.032(2) Uani 1 1 d .
H10 H -0.2893 0.7810 0.8343 0.038 Uiso 1 1 calc R
C11 C -0.4017(13) 0.8330(6) 0.7397(5) 0.035(2) Uani 1 1 d .
H11 H -0.5074 0.8238 0.7502 0.042 Uiso 1 1 calc R
C12 C -0.3826(13) 0.8722(6) 0.6754(5) 0.035(2) Uani 1 1 d .
H12 H -0.4737 0.8908 0.6419 0.042 Uiso 1 1 calc R
C13 C -0.2288(12) 0.8842(6) 0.6598(5) 0.031(2) Uani 1 1 d .
H13 H -0.2138 0.9116 0.6155 0.037 Uiso 1 1 calc R
C14 C -0.0968(12) 0.8567(6) 0.7085(5) 0.030(2) Uani 1 1 d .
H14 H 0.0084 0.8643 0.6969 0.036 Uiso 1 1 calc R
C15 C 0.1897(11) 0.8364(5) 0.8341(5) 0.0246(19) Uani 1 1 d .
H15 H 0.2390 0.8189 0.7907 0.029 Uiso 1 1 calc R
C16 C 0.1855(11) 0.9372(6) 0.8312(4) 0.0246(19) Uani 1 1 d .
C17 C 0.0545(12) 0.9919(6) 0.8323(5) 0.031(2) Uani 1 1 d .
H17 H -0.0487 0.9669 0.8333 0.037 Uiso 1 1 calc R
C18 C 0.0716(13) 1.0833(6) 0.8318(5) 0.033(2) Uani 1 1 d .
H18 H -0.0205 1.1193 0.8326 0.040 Uiso 1 1 calc R
C19 C 0.2166(13) 1.1223(6) 0.8303(5) 0.035(2) Uani 1 1 d .
H19 H 0.2262 1.1846 0.8320 0.042 Uiso 1 1 calc R
C20 C 0.3523(13) 1.0695(6) 0.8262(5) 0.037(2) Uani 1 1 d .
H20 H 0.4537 1.0954 0.8229 0.044 Uiso 1 1 calc R
C21 C 0.3341(13) 0.9785(6) 0.8271(5) 0.035(2) Uani 1 1 d .
H21 H 0.4257 0.9425 0.8248 0.042 Uiso 1 1 calc R
C22 C 0.3073(11) 0.8024(6) 0.8988(5) 0.0261(19) Uani 1 1 d .
C23 C 0.3636(11) 0.8407(6) 0.9687(5) 0.029(2) Uani 1 1 d .
C24 C 0.4796(12) 0.7831(6) 1.0074(5) 0.033(2) Uani 1 1 d .
H24 H 0.5505 0.7973 1.0544 0.039 Uiso 1 1 calc R
C25 C 0.4944(13) 0.7097(6) 0.9647(5) 0.039(2) Uani 1 1 d .
H25 H 0.5761 0.6618 0.9767 0.047 Uiso 1 1 calc R
C26 C 0.3876(12) 0.7186(6) 0.8973(5) 0.029(2) Uani 1 1 d .
C27 C 0.3221(13) 0.9287(6) 1.0004(6) 0.039(3) Uani 1 1 d .
H27A H 0.2477 0.9190 1.0351 0.058 Uiso 1 1 calc R
H27B H 0.2711 0.9671 0.9610 0.058 Uiso 1 1 calc R
H27C H 0.4208 0.9566 1.0253 0.058 Uiso 1 1 calc R
C28 C 0.3827(13) 0.6560(6) 0.8339(5) 0.035(2) Uani 1 1 d .
H28A H 0.4837 0.6603 0.8141 0.052 Uiso 1 1 calc R
H28B H 0.2923 0.6715 0.7960 0.052 Uiso 1 1 calc R
H28C H 0.3689 0.5956 0.8504 0.052 Uiso 1 1 calc R

loop_
_atom_site_aniso_label
_atom_site_aniso_U_11
_atom_site_aniso_U_22
_atom_site_aniso_U_33
_atom_site_aniso_U_23
_atom_site_aniso_U_13
_atom_site_aniso_U_12
Zr1 0.0321(5) 0.0141(4) 0.0311(5) -0.0005(4) 0.0046(3) 0.0000(4)
Cl1 0.0387(13) 0.0158(11) 0.0510(14) 0.0006(10) 0.0022(11) 0.0026(10)
Cl2 0.0442(14) 0.0316(13) 0.0328(12) -0.0068(10) 0.0046(10) 0.0007(11)
C1 0.035(5) 0.014(4) 0.026(4) 0.004(4) 0.005(4) 0.003(4)
C2 0.033(5) 0.016(5) 0.036(5) -0.009(4) 0.010(4) 0.001(4)
C3 0.029(5) 0.016(4) 0.033(5) 0.005(4) 0.002(4) -0.004(4)
C4 0.066(7) 0.016(5) 0.025(5) 0.001(4) 0.023(5) 0.009(4)
C5 0.028(5) 0.015(4) 0.028(4) -0.007(4) 0.002(4) -0.009(4)
C6 0.054(7) 0.015(5) 0.029(5) -0.003(4) 0.004(4) -0.002(4)
C7 0.048(6) 0.024(5) 0.039(5) -0.002(4) 0.004(5) 0.005(5)
C8 0.038(5) 0.008(4) 0.035(5) -0.003(4) 0.008(4) -0.008(4)
C9 0.048(6) 0.011(4) 0.026(4) -0.004(3) 0.010(4) -0.001(4)
C10 0.046(6) 0.022(5) 0.027(5) 0.000(4) 0.005(4) -0.002(4)
C11 0.043(6) 0.026(5) 0.037(5) -0.004(4) 0.010(5) 0.000(5)
C12 0.050(7) 0.019(5) 0.031(5) -0.002(4) -0.005(5) -0.002(4)
C13 0.051(6) 0.014(4) 0.026(5) 0.003(4) 0.005(4) 0.002(4)
C14 0.046(6) 0.012(4) 0.033(5) -0.005(4) 0.009(4) -0.004(4)
C15 0.036(5) 0.010(4) 0.030(5) 0.000(3) 0.014(4) 0.001(4)
C16 0.032(5) 0.017(5) 0.024(4) -0.001(3) 0.005(4) 0.001(4)
C17 0.044(6) 0.027(5) 0.024(4) -0.002(4) 0.011(4) -0.008(4)
C18 0.054(7) 0.019(5) 0.027(5) 0.000(4) 0.006(4) 0.007(5)
C19 0.065(7) 0.010(4) 0.031(5) 0.002(4) 0.015(5) -0.004(5)
C20 0.052(7) 0.024(5) 0.034(5) 0.003(4) 0.009(5) -0.007(5)
C21 0.044(6) 0.024(5) 0.038(5) -0.001(4) 0.009(5) 0.004(4)
C22 0.028(5) 0.019(5) 0.031(5) -0.002(4) 0.005(4) 0.002(4)
C23 0.027(5) 0.017(5) 0.042(5) 0.001(4) 0.006(4) -0.009(4)
C24 0.037(6) 0.024(5) 0.034(5) -0.004(4) -0.002(4) -0.006(4)
C25 0.058(7) 0.016(5) 0.044(6) 0.007(4) 0.009(5) 0.007(5)
C26 0.040(6) 0.012(4) 0.036(5) -0.004(4) 0.007(4) -0.009(4)
C27 0.053(7) 0.017(5) 0.043(6) -0.005(4) -0.001(5) -0.008(5)
C28 0.053(7) 0.013(5) 0.041(5) -0.004(4) 0.014(5) 0.007(4)

loop_
_atom_type_symbol
_atom_type_description
_atom_type_scat_dispersion_real
_atom_type_scat_dispersion_imag
_atom_type_scat_source
C C 0.0033 0.0016 'International Tables Vol C Tables 4.2.6.8 and 6.1.1.4'
H H 0.0000 0.0000 'International Tables Vol C Tables 4.2.6.8 and 6.1.1.4'
Cl Cl 0.1484 0.1585 'International Tables Vol C Tables 4.2.6.8 and 6.1.1.4'
Zr Zr -2.9673 0.5597 'International Tables Vol C Tables 4.2.6.8 and 6.1.1.4'

loop_
_geom_angle_atom_site_label_1
_geom_angle_atom_site_label_2
_geom_angle_atom_site_label_3
_geom_angle
Cl1 Zr1 Cl2 99.23(9)
Cl1 Zr1 C23 132.8(2)
Cl2 Zr1 C23 89.2(2)
Cl1 Zr1 C1 118.4(2)
Cl2 Zr1 C1 126.9(2)
C23 Zr1 C1 90.7(3)
Cl1 Zr1 C3 81.7(2)
Cl2 Zr1 C3 99.7(2)
C23 Zr1 C3 142.7(3)
C1 Zr1 C3 55.1(3)
Cl1 Zr1 C2 85.8(2)
Cl2 Zr1 C2 131.3(2)
C23 Zr1 C2 122.2(3)
C1 Zr1 C2 34.0(3)
C3 Zr1 C2 32.7(3)
Cl1 Zr1 C24 102.5(2)
Cl2 Zr1 C24 80.0(2)
C23 Zr1 C24 33.2(3)
C1 Zr1 C24 121.7(3)
C3 Zr1 C24 175.8(3)
C2 Zr1 C24 146.4(3)
Cl1 Zr1 C25 78.7(2)
Cl2 Zr1 C25 104.9(2)
C23 Zr1 C25 54.4(3)
C1 Zr1 C25 117.6(3)
C3 Zr1 C25 150.6(3)
C2 Zr1 C25 123.5(3)
C24 Zr1 C25 32.1(3)
Cl1 Zr1 C26 89.1(2)
Cl2 Zr1 C26 134.3(2)
C23 Zr1 C26 55.0(3)
C1 Zr1 C26 85.1(3)
C3 Zr1 C26 126.0(3)
C2 Zr1 C26 93.8(3)
C24 Zr1 C26 54.4(3)
C25 Zr1 C26 32.9(3)
Cl1 Zr1 C5 135.1(2)
Cl2 Zr1 C5 94.2(2)
C23 Zr1 C5 89.7(3)
C1 Zr1 C5 32.8(3)
C3 Zr1 C5 53.8(3)
C2 Zr1 C5 54.4(3)
C24 Zr1 C5 122.0(3)
C25 Zr1 C5 138.1(3)
C26 Zr1 C5 111.0(3)
Cl1 Zr1 C22 122.2(2)
Cl2 Zr1 C22 122.3(2)
C23 Zr1 C22 33.4(3)
C1 Zr1 C22 68.2(3)
C3 Zr1 C22 122.7(3)
C2 Zr1 C22 93.0(3)
C24 Zr1 C22 54.9(3)
C25 Zr1 C22 54.6(3)
C26 Zr1 C22 33.2(3)
C5 Zr1 C22 83.7(3)
Cl1 Zr1 C4 109.7(2)
Cl2 Zr1 C4 79.6(2)
C23 Zr1 C4 117.5(3)
C1 Zr1 C4 54.0(3)
C3 Zr1 C4 32.3(3)
C2 Zr1 C4 53.8(3)
C24 Zr1 C4 144.1(3)
C25 Zr1 C4 170.0(3)
C26 Zr1 C4 139.1(3)
C5 Zr1 C4 31.9(3)
C22 Zr1 C4 115.4(3)
C5 C1 C2 106.0(7)
C5 C1 C8 131.9(8)
C2 C1 C8 122.1(7)
C5 C1 Zr1 74.3(5)
C2 C1 Zr1 73.6(5)
C8 C1 Zr1 118.2(6)
C3 C2 C1 106.9(7)
C3 C2 C6 124.9(8)
C1 C2 C6 128.0(8)
C3 C2 Zr1 73.0(5)
C1 C2 Zr1 72.5(5)
C6 C2 Zr1 123.8(7)
C4 C3 C2 109.0(8)
C4 C3 Zr1 76.3(6)
C2 C3 Zr1 74.3(5)
C3 C4 C5 108.1(8)
C3 C4 Zr1 71.4(6)
C5 C4 Zr1 72.4(6)
C4 C5 C1 109.8(8)
C4 C5 C7 121.5(8)
C1 C5 C7 127.3(8)
C4 C5 Zr1 75.8(6)
C1 C5 Zr1 72.9(5)
C7 C5 Zr1 128.5(6)
C9 C8 C1 113.6(8)
C9 C8 C15 117.5(7)
C1 C8 C15 114.6(7)
C10 C9 C14 118.0(9)
C10 C9 C8 121.6(8)
C14 C9 C8 120.3(9)
C11 C10 C9 120.4(9)
C12 C11 C10 121.8(10)
C13 C12 C11 119.0(9)
C12 C13 C14 120.3(9)
C13 C14 C9 120.5(9)
C22 C15 C16 112.0(7)
C22 C15 C8 109.5(7)
C16 C15 C8 120.6(7)
C17 C16 C21 116.7(8)
C17 C16 C15 127.8(8)
C21 C16 C15 115.5(8)
C16 C17 C18 120.9(9)
C19 C18 C17 121.7(10)
C18 C19 C20 119.5(9)
C21 C20 C19 118.3(10)
C20 C21 C16 122.8(9)
C23 C22 C26 106.7(8)
C23 C22 C15 131.2(8)
C26 C22 C15 122.1(8)
C23 C22 Zr1 71.3(5)
C26 C22 Zr1 73.4(5)
C15 C22 Zr1 121.3(6)
C24 C23 C22 108.1(8)
C24 C23 C27 121.7(8)
C22 C23 C27 130.1(9)
C24 C23 Zr1 74.1(5)
C22 C23 Zr1 75.4(5)
C27 C23 Zr1 118.7(6)
C25 C24 C23 108.8(9)
C25 C24 Zr1 75.1(6)
C23 C24 Zr1 72.7(5)
C24 C25 C26 109.0(9)
C24 C25 Zr1 72.8(6)
C26 C25 Zr1 73.8(6)
C25 C26 C22 107.3(8)
C25 C26 C28 124.2(9)
C22 C26 C28 128.0(8)
C25 C26 Zr1 73.3(6)
C22 C26 Zr1 73.4(5)
C28 C26 Zr1 125.4(6)

loop_
_geom_bond_atom_site_label_1
_geom_bond_atom_site_label_2
_geom_bond_distance
Zr1 Cl1 2.440(2)
Zr1 Cl2 2.458(2)
Zr1 C23 2.470(9)
Zr1 C1 2.488(9)
Zr1 C3 2.487(9)
Zr1 C2 2.503(9)
Zr1 C24 2.489(10)
Zr1 C25 2.517(11)
Zr1 C26 2.523(9)
Zr1 C5 2.506(9)
Zr1 C22 2.523(9)
Zr1 C4 2.549(11)
C1 C5 1.409(12)
C1 C2 1.459(12)
C1 C8 1.511(12)
C2 C3 1.405(12)
C2 C6 1.498(12)
C3 C4 1.401(12)
C4 C5 1.388(12)
C5 C7 1.524(12)
C8 C9 1.526(13)
C8 C15 1.576(12)
C9 C10 1.385(14)
C9 C14 1.409(12)
C10 C11 1.372(14)
C11 C12 1.369(13)
C12 C13 1.382(14)
C13 C14 1.380(13)
C15 C22 1.522(12)
C15 C16 1.530(11)
C16 C17 1.382(13)
C16 C21 1.411(13)
C17 C18 1.395(13)
C18 C19 1.359(14)
C19 C20 1.405(14)
C20 C21 1.390(13)
C22 C23 1.434(12)
C22 C26 1.441(12)
C23 C24 1.417(13)
C23 C27 1.521(13)
C24 C25 1.385(13)
C25 C26 1.428(14)
C26 C28 1.510(12)
